data_1536394
loop_
_publ_author_name
'Palacio, L.A.'
'Echavarria, A.'
'Hoyos, D.A.'
'Saldarriaga, C.'

_publ_section_title
;
 Synthesis, characterization and structural data of an ammonium
 manganomolybdate type Sigma(X)
;
_journal_name_full 'Solid State Sciences'
_journal_page_first 1043
_journal_page_last 1048
_journal_volume 7
_journal_year 2005
_chemical_formula_sum 'H7 Mn2 Mo2 N O10'
_chemical_name_systematic '(N H4) (Mn2 Mo2 O8 (O H) (H2 O))'
_space_group_IT_number 12
_symmetry_space_group_name_Hall '-C 2y'
_symmetry_space_group_name_H-M 'C 1 2/m 1'
_cell_angle_alpha 90
_cell_angle_beta 115.3839
_cell_angle_gamma 90
_cell_formula_units_Z 2
_cell_length_a 9.7575
_cell_length_b 6.75649
_cell_length_c 7.96884
_cell_volume 474.637
_citation_journal_id_ASTM SSSCFJ
_cod_data_source_file Palacio_SSSCFJ_2005_1148.cif
_cod_data_source_block H7Mn2Mo2N1O10
_cod_original_cell_volume 474.6371
_cod_original_formula_sum 'H7 Mn2 Mo2 N1 O10'
_cod_database_code 1536394

loop_
_symmetry_equiv_pos_as_xyz
x,y,z
-x,y,-z
-x,-y,-z
x,-y,z
x+1/2,y+1/2,z
-x+1/2,y+1/2,-z
-x+1/2,-y+1/2,-z
x+1/2,-y+1/2,z

loop_
_atom_site_label
_atom_site_type_symbol
_atom_site_fract_x
_atom_site_fract_y
_atom_site_fract_z
_atom_site_occupancy
_atom_site_U_iso_or_equiv
O3 O-2 0.7124 0 1.0251 1 0.0
O1 O-2 0.1475 0 0.5939 1 0.0
Mn1 Mn+2 0.25 0.25 0.5 1 0.0
O4 O-2 0.698 0 0.6491 1 0.0
Mo1 Mo+6 0.58359 0 0.78441 1 0.0
O2 O-2 0.4624 0.2175 0.7362 1 0.0
N1 N-3 0 0 0 1 0.0
